data_7064152
loop_
_publ_author_name
'Takii, Masaomi'
'Nishiura, Fumiteru'
'Yao, Masaru'
'Inoue, Hidenari'
'Miura, Youhei'
'Yoshioka, Naoki'

_publ_section_title
;
 Synthesis and Magnetic Properties of 2,2-Diphenyl-1,2-dihydroquinoline
 N-Oxyl Carrying Ethynyl Group at 5-Position
;
_journal_name_full 'New Journal of Chemistry'
_journal_paper_doi 10.1039/D5NJ04269K
_journal_year 2026
_chemical_absolute_configuration unk
_chemical_formula_moiety 'C23 H16 N O'
_chemical_formula_sum 'C23 H16 N O'
_chemical_formula_weight 322.37
_chemical_melting_point 404
_chemical_name_systematic '5-ethynyl-2,2-diphenyl-1,2-dihydroquinoline N-oxyl'
_space_group_crystal_system orthorhombic
_space_group_IT_number 19
_space_group_name_Hall 'P 2ac 2ab'
_space_group_name_H-M_alt 'P 21 21 21'
_atom_sites_solution_hydrogens geom
_atom_sites_solution_primary direct
_audit_update_record
;
2025-11-26 deposited with the CCDC.	2025-12-09 downloaded from the CCDC.
;
_cell_angle_alpha 90
_cell_angle_beta 90
_cell_angle_gamma 90
_cell_formula_units_Z 4
_cell_length_a 9.7866(5)
_cell_length_b 12.2573(7)
_cell_length_c 13.7175(7)
_cell_measurement_reflns_used 8887
_cell_measurement_temperature 90.(2)
_cell_measurement_theta_max 25.0324
_cell_measurement_theta_min 2.2282
_cell_volume 1645.51(15)
_computing_cell_refinement 'SAINT V8.40B (Bruker AXS LLC, 2019)'
_computing_data_collection APEX4(Bruker)
_computing_data_reduction 'SAINT V8.40B (Bruker AXS LLC, 2019)'
_computing_molecular_graphics 'shelXle (C.B. Huebschle, rev 1328)'
_computing_publication_material 'SHELXL-2019/1 (Sheldrick, 2019)'
_computing_structure_refinement 'SHELXL-2019/1 (Sheldrick, 2019)'
_computing_structure_solution 'XT, VERSION 2018/2'
_diffrn_ambient_temperature 90.(2)
_diffrn_detector_area_resol_mean 7.3910
_diffrn_measured_fraction_theta_full 1.000
_diffrn_measured_fraction_theta_max 1.000
_diffrn_measurement_device_type 'Bruker D8 goniometer'
_diffrn_measurement_method 'phi and omega scans'
_diffrn_radiation_monochromator 'multilayer mirror'
_diffrn_radiation_type MoK\a
_diffrn_radiation_wavelength 0.71073
_diffrn_reflns_av_R_equivalents 0.0491
_diffrn_reflns_av_unetI/netI 0.0316
_diffrn_reflns_limit_h_max 11
_diffrn_reflns_limit_h_min -11
_diffrn_reflns_limit_k_max 14
_diffrn_reflns_limit_k_min -14
_diffrn_reflns_limit_l_max 15
_diffrn_reflns_limit_l_min -16
_diffrn_reflns_number 17814
_diffrn_reflns_theta_full 25.05
_diffrn_reflns_theta_max 25.05
_diffrn_reflns_theta_min 2.23
_diffrn_source 'micro focus sealed tube'
_diffrn_source_type 'INCOATEC I\mS'
_exptl_absorpt_coefficient_mu 0.079
_exptl_absorpt_correction_T_max 0.99
_exptl_absorpt_correction_T_min 0.74
_exptl_absorpt_correction_type multi-scan
_exptl_absorpt_process_details
;
Krause, L., Herbst-Irmer, R., Sheldrick, G. M., Stalke, D. (2015).
"Comparison of silver and molybdenum microfocus X-ray sources for
single-crystal structure determination"
J. Appl. Cryst. 48, 3-10.
doi:10.1107/S1600576714022985
;
_exptl_crystal_colour 'dark black-red'
_exptl_crystal_density_diffrn 1.301
_exptl_crystal_density_method 'not measured'
_exptl_crystal_description block
_exptl_crystal_F_000 676
_exptl_crystal_preparation 'Magnetic properties'
_exptl_crystal_recrystallization_method 'Re-crystallisation from solvent: Ethanol'
_exptl_crystal_size_max 0.720
_exptl_crystal_size_mid 0.200
_exptl_crystal_size_min 0.160
_refine_diff_density_max 0.204
_refine_diff_density_min -0.262
_refine_ls_abs_structure_details
;

Flack x determined using 1058 quotients [(I+)-(I-)]/[(I+)+(I-)]
(Parsons, Flack and Wagner, Acta Cryst. B69 (2013) 249-259).
;
_refine_ls_abs_structure_Flack -1.0(8)
_refine_ls_extinction_coef 0.010(4)
_refine_ls_extinction_method 'SHELXL-2019/1 (Sheldrick 2019)'
_refine_ls_goodness_of_fit_ref 1.117
_refine_ls_hydrogen_treatment constr
_refine_ls_matrix_type full
_refine_ls_number_parameters 227
_refine_ls_number_reflns 2921
_refine_ls_number_restraints 0
_refine_ls_restrained_S_all 1.117
_refine_ls_R_factor_all 0.0559
_refine_ls_R_factor_gt 0.0433
_refine_ls_shift/su_max 0.000
_refine_ls_shift/su_mean 0.000
_refine_ls_structure_factor_coef Fsqd
_refine_ls_weighting_details 'w=1/[\s^2^(Fo^2^)+(0.0662P)^2^+0.9632P] where P=(Fo^2^+2Fc^2^)/3'
_refine_ls_weighting_scheme calc
_refine_ls_wR_factor_gt 0.1114
_refine_ls_wR_factor_ref 0.1317
_reflns_Friedel_coverage 0.734
_reflns_Friedel_fraction_full 1.000
_reflns_Friedel_fraction_max 1.000
_reflns_number_gt 2614
_reflns_number_total 2921
_reflns_threshold_expression 'I > 2\s(I)'
_cod_data_source_file d5nj04269k2.cif
_cod_data_source_block X240718TM_5EDPQN_lt
_cod_depositor_comments
;
The following automatic conversions were performed:

data item '_exptl_absorpt_correction_type' value 'Multi-Scan' was
changed to 'multi-scan' in accordance with the
/home/data/users/saulius/crontab/automatic-downloads/rss-feeds/RSC/lib/dictionaries/cif_core.dic
dictionary named 'cif_core.dic' version 2.4.2 last updated on
2011-04-26.

Automatic conversion script
Id: cif_fix_values 8170 2020-07-09 18:12:32Z antanas 
;
_cod_database_code 7064152

loop_
_space_group_symop_operation_xyz
'x, y, z'
'-x+1/2, -y, z+1/2'
'-x, y+1/2, -z+1/2'
'x+1/2, -y+1/2, -z'

loop_
_atom_site_type_symbol
_atom_site_label
_atom_site_fract_x
_atom_site_fract_y
_atom_site_fract_z
_atom_site_U_iso_or_equiv
_atom_site_adp_type
_atom_site_calc_flag
_atom_site_refinement_flags_adp
_atom_site_refinement_flags_occupancy
_atom_site_refinement_flags_posn
_atom_site_occupancy
_atom_site_disorder_assembly
_atom_site_disorder_group
O O1 0.1149(2) 0.77714(19) 0.69323(17) 0.0271(6) Uani d . . . 1 . .
N N1 0.1823(3) 0.7219(2) 0.62897(19) 0.0217(6) Uani d . . . 1 . .
C C2 0.3617(3) 0.7112(3) 0.5032(2) 0.0221(7) Uani d . . . 1 . .
H H2 0.429206 0.743529 0.462663 0.026000 Uiso calc U . R 1 . .
C C16 0.2401(3) 0.8872(3) 0.5403(2) 0.0226(7) Uani d . . . 1 . .
C C3 0.3299(3) 0.6077(3) 0.4871(2) 0.0230(7) Uani d . . . 1 . .
H H3 0.379944 0.567455 0.439902 0.028000 Uiso calc U . R 1 . .
C C4 0.2204(3) 0.5545(3) 0.5400(2) 0.0221(7) Uani d . . . 1 . .
C C9 0.1460(3) 0.6138(3) 0.6100(2) 0.0225(7) Uani d . . . 1 . .
C C1 0.2985(3) 0.7810(3) 0.5811(2) 0.0204(7) Uani d . . . 1 . .
C C5 0.1806(4) 0.4459(3) 0.5218(3) 0.0247(7) Uani d . . . 1 . .
C C15 0.5052(3) 0.8821(3) 0.6501(3) 0.0271(8) Uani d . . . 1 . .
H H15 0.491769 0.937264 0.602357 0.033000 Uiso calc U . R 1 . .
C C22 0.2525(4) 0.3818(3) 0.4509(3) 0.0280(8) Uani d . . . 1 . .
C C17 0.1990(3) 0.8925(3) 0.4432(3) 0.0276(8) Uani d . . . 1 . .
H H17 0.210434 0.830570 0.402425 0.033000 Uiso calc U . R 1 . .
C C10 0.4129(3) 0.7961(3) 0.6576(2) 0.0233(7) Uani d . . . 1 . .
C C6 0.0696(4) 0.4003(3) 0.5714(3) 0.0284(8) Uani d . . . 1 . .
H H6 0.042372 0.327447 0.557805 0.034000 Uiso calc U . R 1 . .
C C11 0.4345(4) 0.7165(3) 0.7281(2) 0.0265(8) Uani d . . . 1 . .
H H11 0.372499 0.657193 0.733370 0.032000 Uiso calc U . R 1 . .
C C18 0.1415(4) 0.9869(3) 0.4051(3) 0.0327(9) Uani d . . . 1 . .
H H18 0.113925 0.989173 0.338708 0.039000 Uiso calc U . R 1 . .
C C8 0.0366(4) 0.5672(3) 0.6609(3) 0.0274(8) Uani d . . . 1 . .
H H8 -0.011214 0.608018 0.708891 0.033000 Uiso calc U . R 1 . .
C C21 0.2211(4) 0.9791(3) 0.5990(3) 0.0289(8) Uani d . . . 1 . .
H H21 0.247167 0.976929 0.665656 0.035000 Uiso calc U . R 1 . .
C C14 0.6169(4) 0.8874(3) 0.7124(3) 0.0323(9) Uani d . . . 1 . .
H H14 0.680271 0.945710 0.706561 0.039000 Uiso calc U . R 1 . .
C C7 -0.0008(4) 0.4610(3) 0.6403(3) 0.0312(9) Uani d . . . 1 . .
H H7 -0.075836 0.429137 0.673782 0.037000 Uiso calc U . R 1 . .
C C13 0.6363(4) 0.8081(3) 0.7829(3) 0.0337(9) Uani d . . . 1 . .
H H13 0.712253 0.812483 0.825907 0.040000 Uiso calc U . R 1 . .
C C20 0.1645(4) 1.0732(3) 0.5607(3) 0.0350(9) Uani d . . . 1 . .
H H20 0.153131 1.135407 0.601201 0.042000 Uiso calc U . R 1 . .
C C12 0.5450(4) 0.7226(3) 0.7907(3) 0.0322(8) Uani d . . . 1 . .
H H12 0.558154 0.668013 0.838941 0.039000 Uiso calc U . R 1 . .
C C23 0.3116(4) 0.3266(3) 0.3925(3) 0.0324(8) Uani d . . . 1 . .
H H23 0.358539 0.282828 0.346216 0.039000 Uiso calc U . R 1 . .
C C19 0.1243(4) 1.0778(3) 0.4639(3) 0.0362(9) Uani d . . . 1 . .
H H19 0.085298 1.142620 0.438097 0.043000 Uiso calc U . R 1 . .

loop_
_atom_site_aniso_label
_atom_site_aniso_U_11
_atom_site_aniso_U_22
_atom_site_aniso_U_33
_atom_site_aniso_U_12
_atom_site_aniso_U_13
_atom_site_aniso_U_23
O1 0.0277(12) 0.0258(12) 0.0278(12) 0.0043(11) 0.0047(10) -0.0012(10)
N1 0.0201(13) 0.0230(14) 0.0218(13) 0.0001(12) 0.0024(11) 0.0025(12)
C2 0.0188(15) 0.0278(17) 0.0197(15) 0.0015(14) -0.0003(12) 0.0027(14)
C16 0.0172(15) 0.0227(17) 0.0280(18) -0.0020(14) 0.0004(14) 0.0031(14)
C3 0.0249(17) 0.0245(17) 0.0196(15) 0.0028(14) -0.0014(13) 0.0008(13)
C4 0.0212(16) 0.0207(16) 0.0245(17) 0.0002(13) -0.0051(13) 0.0017(13)
C9 0.0215(16) 0.0211(16) 0.0250(16) 0.0024(14) -0.0018(14) 0.0049(14)
C1 0.0200(14) 0.0203(16) 0.0209(15) -0.0004(13) -0.0006(13) 0.0038(13)
C5 0.0238(16) 0.0233(16) 0.0269(17) 0.0013(14) -0.0063(14) 0.0020(14)
C15 0.0250(17) 0.0280(18) 0.0283(17) -0.0005(15) 0.0038(15) -0.0028(15)
C22 0.0319(18) 0.0219(17) 0.0302(19) -0.0007(16) -0.0087(16) 0.0043(16)
C17 0.0225(16) 0.0294(18) 0.0310(18) -0.0007(15) 0.0017(15) 0.0022(16)
C10 0.0233(16) 0.0240(17) 0.0225(16) -0.0008(14) -0.0007(14) -0.0043(14)
C6 0.0270(18) 0.0195(17) 0.0387(19) -0.0014(14) -0.0052(15) 0.0072(15)
C11 0.0248(17) 0.0291(18) 0.0255(17) 0.0010(15) -0.0002(14) 0.0011(14)
C18 0.0293(18) 0.035(2) 0.034(2) 0.0006(16) -0.0049(16) 0.0119(16)
C8 0.0242(17) 0.0280(18) 0.0300(17) 0.0004(15) 0.0025(15) 0.0052(15)
C21 0.0287(19) 0.0267(18) 0.0314(19) -0.0007(14) -0.0003(15) 0.0032(15)
C14 0.0268(18) 0.034(2) 0.036(2) -0.0009(17) 0.0026(16) -0.0120(17)
C7 0.0227(17) 0.030(2) 0.041(2) -0.0022(15) 0.0003(15) 0.0093(16)
C13 0.0274(17) 0.048(2) 0.0263(18) 0.0033(17) -0.0052(15) -0.0101(17)
C20 0.034(2) 0.0235(19) 0.047(2) 0.0013(15) -0.0021(18) -0.0014(16)
C12 0.0306(18) 0.040(2) 0.0260(17) 0.0050(17) -0.0023(15) -0.0011(16)
C23 0.035(2) 0.0271(18) 0.035(2) 0.0036(16) -0.0074(18) -0.0014(16)
C19 0.0300(19) 0.0262(19) 0.052(2) 0.0010(15) -0.0022(19) 0.0114(17)

loop_
_atom_type_symbol
_atom_type_description
_atom_type_scat_dispersion_real
_atom_type_scat_dispersion_imag
_atom_type_scat_source
C C 0.0033 0.0016 'International Tables Vol C Tables 4.2.6.8 and 6.1.1.4'
H H 0.0000 0.0000 'International Tables Vol C Tables 4.2.6.8 and 6.1.1.4'
N N 0.0061 0.0033 'International Tables Vol C Tables 4.2.6.8 and 6.1.1.4'
O O 0.0106 0.0060 'International Tables Vol C Tables 4.2.6.8 and 6.1.1.4'

loop_
_geom_angle_atom_site_label_1
_geom_angle_atom_site_label_2
_geom_angle_atom_site_label_3
_geom_angle_site_symmetry_1
_geom_angle_site_symmetry_3
_geom_angle
_geom_angle_publ_flag
O1 N1 C9 . . 119.6(3) ?
O1 N1 C1 . . 115.6(2) ?
C9 N1 C1 . . 124.7(3) ?
C3 C2 C1 . . 124.5(3) ?
C3 C2 H2 . . 117.700000 ?
C1 C2 H2 . . 117.700000 ?
C17 C16 C21 . . 118.3(3) ?
C17 C16 C1 . . 119.9(3) ?
C21 C16 C1 . . 121.7(3) ?
C2 C3 C4 . . 121.4(3) ?
C2 C3 H3 . . 119.300000 ?
C4 C3 H3 . . 119.300000 ?
C9 C4 C5 . . 117.8(3) ?
C9 C4 C3 . . 119.4(3) ?
C5 C4 C3 . . 122.7(3) ?
N1 C9 C8 . . 119.3(3) ?
N1 C9 C4 . . 119.1(3) ?
C8 C9 C4 . . 121.6(3) ?
N1 C1 C2 . . 110.4(3) ?
N1 C1 C16 . . 106.8(2) ?
C2 C1 C16 . . 112.3(3) ?
N1 C1 C10 . . 108.0(2) ?
C2 C1 C10 . . 104.7(3) ?
C16 C1 C10 . . 114.6(3) ?
C6 C5 C4 . . 120.4(3) ?
C6 C5 C22 . . 119.4(3) ?
C4 C5 C22 . . 120.1(3) ?
C14 C15 C10 . . 120.0(3) ?
C14 C15 H15 . . 120.000000 ?
C10 C15 H15 . . 120.000000 ?
C23 C22 C5 . . 178.8(4) ?
C18 C17 C16 . . 121.1(3) ?
C18 C17 H17 . . 119.500000 ?
C16 C17 H17 . . 119.500000 ?
C11 C10 C15 . . 118.9(3) ?
C11 C10 C1 . . 119.9(3) ?
C15 C10 C1 . . 120.7(3) ?
C7 C6 C5 . . 120.2(3) ?
C7 C6 H6 . . 119.900000 ?
C5 C6 H6 . . 119.900000 ?
C12 C11 C10 . . 120.9(3) ?
C12 C11 H11 . . 119.600000 ?
C10 C11 H11 . . 119.600000 ?
C19 C18 C17 . . 120.0(3) ?
C19 C18 H18 . . 120.000000 ?
C17 C18 H18 . . 120.000000 ?
C7 C8 C9 . . 119.0(3) ?
C7 C8 H8 . . 120.500000 ?
C9 C8 H8 . . 120.500000 ?
C20 C21 C16 . . 120.5(4) ?
C20 C21 H21 . . 119.800000 ?
C16 C21 H21 . . 119.800000 ?
C13 C14 C15 . . 120.4(4) ?
C13 C14 H14 . . 119.800000 ?
C15 C14 H14 . . 119.800000 ?
C8 C7 C6 . . 120.9(3) ?
C8 C7 H7 . . 119.600000 ?
C6 C7 H7 . . 119.500000 ?
C12 C13 C14 . . 119.8(3) ?
C12 C13 H13 . . 120.100000 ?
C14 C13 H13 . . 120.100000 ?
C21 C20 C19 . . 120.7(4) ?
C21 C20 H20 . . 119.600000 ?
C19 C20 H20 . . 119.600000 ?
C13 C12 C11 . . 119.9(4) ?
C13 C12 H12 . . 120.000000 ?
C11 C12 H12 . . 120.000000 ?
C22 C23 H23 . . 180.000000 ?
C18 C19 C20 . . 119.4(3) ?
C18 C19 H19 . . 120.300000 ?
C20 C19 H19 . . 120.300000 ?

loop_
_geom_bond_atom_site_label_1
_geom_bond_atom_site_label_2
_geom_bond_site_symmetry_2
_geom_bond_distance
_geom_bond_publ_flag
O1 N1 . 1.293(3) ?
N1 C9 . 1.396(4) ?
N1 C1 . 1.500(4) ?
C2 C3 . 1.325(5) ?
C2 C1 . 1.502(4) ?
C2 H2 . 0.950000 ?
C16 C17 . 1.393(5) ?
C16 C21 . 1.397(5) ?
C16 C1 . 1.528(4) ?
C3 C4 . 1.449(5) ?
C3 H3 . 0.950000 ?
C4 C9 . 1.407(5) ?
C4 C5 . 1.409(5) ?
C9 C8 . 1.400(5) ?
C1 C10 . 1.546(5) ?
C5 C6 . 1.398(5) ?
C5 C22 . 1.435(5) ?
C15 C14 . 1.389(5) ?
C15 C10 . 1.392(5) ?
C15 H15 . 0.950000 ?
C22 C23 . 1.197(5) ?
C17 C18 . 1.389(5) ?
C17 H17 . 0.950000 ?
C10 C11 . 1.390(5) ?
C6 C7 . 1.387(5) ?
C6 H6 . 0.950000 ?
C11 C12 . 1.383(5) ?
C11 H11 . 0.950000 ?
C18 C19 . 1.385(6) ?
C18 H18 . 0.950000 ?
C8 C7 . 1.382(5) ?
C8 H8 . 0.950000 ?
C21 C20 . 1.383(5) ?
C21 H21 . 0.950000 ?
C14 C13 . 1.385(6) ?
C14 H14 . 0.950000 ?
C7 H7 . 0.950000 ?
C13 C12 . 1.381(6) ?
C13 H13 . 0.950000 ?
C20 C19 . 1.386(6) ?
C20 H20 . 0.950000 ?
C12 H12 . 0.950000 ?
C23 H23 . 0.950000 ?
C19 H19 . 0.950000 ?

loop_
_geom_torsion_atom_site_label_1
_geom_torsion_atom_site_label_2
_geom_torsion_atom_site_label_3
_geom_torsion_atom_site_label_4
_geom_torsion_site_symmetry_1
_geom_torsion_site_symmetry_2
_geom_torsion_site_symmetry_3
_geom_torsion_site_symmetry_4
_geom_torsion
_geom_torsion_publ_flag
C1 C2 C3 C4 . . . . 5.1(5) ?
C2 C3 C4 C9 . . . . 0.0(5) ?
C2 C3 C4 C5 . . . . 177.4(3) ?
O1 N1 C9 C8 . . . . 0.2(4) ?
C1 N1 C9 C8 . . . . 178.9(3) ?
O1 N1 C9 C4 . . . . -179.9(3) ?
C1 N1 C9 C4 . . . . -1.2(5) ?
C5 C4 C9 N1 . . . . -179.4(3) ?
C3 C4 C9 N1 . . . . -1.9(4) ?
C5 C4 C9 C8 . . . . 0.5(5) ?
C3 C4 C9 C8 . . . . 178.0(3) ?
O1 N1 C1 C2 . . . . -175.9(2) ?
C9 N1 C1 C2 . . . . 5.3(4) ?
O1 N1 C1 C16 . . . . -53.6(3) ?
C9 N1 C1 C16 . . . . 127.7(3) ?
O1 N1 C1 C10 . . . . 70.2(3) ?
C9 N1 C1 C10 . . . . -108.5(3) ?
C3 C2 C1 N1 . . . . -7.4(4) ?
C3 C2 C1 C16 . . . . -126.4(3) ?
C3 C2 C1 C10 . . . . 108.6(4) ?
C17 C16 C1 N1 . . . . -95.4(3) ?
C21 C16 C1 N1 . . . . 81.8(4) ?
C17 C16 C1 C2 . . . . 25.7(4) ?
C21 C16 C1 C2 . . . . -157.0(3) ?
C17 C16 C1 C10 . . . . 145.0(3) ?
C21 C16 C1 C10 . . . . -37.8(4) ?
C9 C4 C5 C6 . . . . 0.8(5) ?
C3 C4 C5 C6 . . . . -176.6(3) ?
C9 C4 C5 C22 . . . . 179.7(3) ?
C3 C4 C5 C22 . . . . 2.3(5) ?
C21 C16 C17 C18 . . . . 0.6(5) ?
C1 C16 C17 C18 . . . . 177.9(3) ?
C14 C15 C10 C11 . . . . 0.1(5) ?
C14 C15 C10 C1 . . . . -172.3(3) ?
N1 C1 C10 C11 . . . . 34.1(4) ?
C2 C1 C10 C11 . . . . -83.6(3) ?
C16 C1 C10 C11 . . . . 153.0(3) ?
N1 C1 C10 C15 . . . . -153.6(3) ?
C2 C1 C10 C15 . . . . 88.8(4) ?
C16 C1 C10 C15 . . . . -34.7(4) ?
C4 C5 C6 C7 . . . . -1.2(5) ?
C22 C5 C6 C7 . . . . 179.8(3) ?
C15 C10 C11 C12 . . . . 0.6(5) ?
C1 C10 C11 C12 . . . . 173.1(3) ?
C16 C17 C18 C19 . . . . 0.0(6) ?
N1 C9 C8 C7 . . . . 178.6(3) ?
C4 C9 C8 C7 . . . . -1.4(5) ?
C17 C16 C21 C20 . . . . -0.9(5) ?
C1 C16 C21 C20 . . . . -178.2(3) ?
C10 C15 C14 C13 . . . . -0.8(5) ?
C9 C8 C7 C6 . . . . 1.0(5) ?
C5 C6 C7 C8 . . . . 0.3(5) ?
C15 C14 C13 C12 . . . . 0.8(5) ?
C16 C21 C20 C19 . . . . 0.7(6) ?
C14 C13 C12 C11 . . . . -0.1(5) ?
C10 C11 C12 C13 . . . . -0.6(5) ?
C17 C18 C19 C20 . . . . -0.2(6) ?
C21 C20 C19 C18 . . . . -0.2(6) ?
